data_4110015
loop_
_publ_author_name
'Constantinos J. Milios'
'Ross Inglis'
'Alina Vinslava'
'Rashmi Bagai'
'Wolfgang Wernsdorfer'
'Simon Parsons'
'Spyros P. Perlepes'
'George Christou'
'Euan K. Brechin'

_publ_contact_author_address
; 
 School of Chemistry, 
 University of Edinburgh, 
     Joseph Black Building, 
 King's Buildings, 
 West Mains Road, 
 Edinburgh, 
 EH9 3JJ , UK. 
;
_publ_contact_author_email anna.collins@ed.ac.uk
_publ_contact_author_fax '+44 131 000000'
_publ_contact_author_name 'Anna Collins'
_publ_contact_author_phone '+44 131 650 4806'
_publ_section_title
;
 Toward a Magnetostructural Correlation for a Family of Mn6SMMs
;
_journal_name_full 'Journal of the American Chemical Society'
_journal_page_first 12505
_journal_page_last 12511
_journal_paper_doi 10.1021/ja0736616
_journal_volume 129
_journal_year 2007
_chemical_formula_moiety "'C82 H108 Mn6 N6 O26"
_chemical_formula_sum 'C82 H108 Mn6 N6 O26'
_chemical_formula_weight 1923.35
_space_group_IT_number 2
_symmetry_cell_setting triclinic
_symmetry_space_group_name_Hall '-P 1'
_symmetry_space_group_name_H-M 'P -1'
_atom_sites_solution_hydrogens geom
_atom_sites_solution_primary direct
_audit_creation_date 07-01-04
_audit_creation_method CRYSTALS_ver_12.84
_cell_angle_alpha 105.6790(10)
_cell_angle_beta 92.6250(10)
_cell_angle_gamma 105.1690(10)
_cell_formula_units_Z 1
_cell_length_a 12.6159(3)
_cell_length_b 13.0159(2)
_cell_length_c 14.5850(3)
_cell_measurement_reflns_used 0
_cell_measurement_temperature 150
_cell_measurement_theta_max 27
_cell_measurement_theta_min 2
_cell_volume 2207.95(8)
_computing_cell_refinement 'SAINT (Siemens ,1995)'
_computing_data_collection 'SMART (Siemens, 1993)'
_computing_data_reduction 'SAINT (Siemens ,1995)'
_computing_molecular_graphics 'CAMERON (Watkin et al., 1996)'
_computing_publication_material 'CRYSTALS (Betteridge et al., 2003)'
_computing_structure_refinement 'CRYSTALS (Betteridge et al., 2003)'
_computing_structure_solution 'SIR92 (Altomare et al., 1994)'
_diffrn_ambient_temperature 150
_diffrn_measured_fraction_theta_full 0.995
_diffrn_measured_fraction_theta_max 0.900
_diffrn_measurement_device_type 'Bruker SMART'
_diffrn_measurement_method \w/2\q
_diffrn_radiation_monochromator graphite
_diffrn_radiation_type 'Mo K\a'
_diffrn_radiation_wavelength 0.71073
_diffrn_reflns_av_R_equivalents 0.035
_diffrn_reflns_limit_h_max 16
_diffrn_reflns_limit_h_min -16
_diffrn_reflns_limit_k_max 17
_diffrn_reflns_limit_k_min -17
_diffrn_reflns_limit_l_max 19
_diffrn_reflns_limit_l_min -19
_diffrn_reflns_number 26717
_diffrn_reflns_theta_full 25.245
_diffrn_reflns_theta_max 29.017
_diffrn_reflns_theta_min 1.462
_diffrn_standards_number 0
_exptl_absorpt_coefficient_mu 0.910
_exptl_absorpt_correction_T_max 0.96
_exptl_absorpt_correction_T_min 0.66
_exptl_absorpt_correction_type multi-scan
_exptl_absorpt_process_details 'SADABS (Siemens, 1996)'
_exptl_crystal_colour brown
_exptl_crystal_density_diffrn 1.446
_exptl_crystal_description plate
_exptl_crystal_F_000 1000
_exptl_crystal_size_max 0.32
_exptl_crystal_size_mid 0.26
_exptl_crystal_size_min 0.04
_refine_diff_density_max 1.40
_refine_diff_density_min -0.78
_refine_ls_extinction_method none
_refine_ls_goodness_of_fit_ref 0.8861
_refine_ls_hydrogen_treatment constr
_refine_ls_matrix_type full
_refine_ls_number_parameters 541
_refine_ls_number_reflns 10264
_refine_ls_number_restraints 0
_refine_ls_R_factor_all 0.0537
_refine_ls_R_factor_gt 0.0366
_refine_ls_shift/su_max 0.002072
_refine_ls_structure_factor_coef Fsqd
_refine_ls_weighting_details
;
 Method= Modified Sheldrick 
 w=1/[\s^2^(F^2^) + ( 0.04P)^2^ + 0.00P] 
 ,where P=(max(Fo^2^,0) + 2Fc^2^)/3 
;
_refine_ls_weighting_scheme calc
_refine_ls_wR_factor_all 0.0892
_refine_ls_wR_factor_gt 0.0858
_refine_ls_wR_factor_ref 0.0892
_reflns_limit_h_max 16
_reflns_limit_h_min -16
_reflns_limit_k_max 16
_reflns_limit_k_min -17
_reflns_limit_l_max 19
_reflns_limit_l_min 0
_reflns_number_gt 7652
_reflns_number_total 10575
_reflns_threshold_expression I>2.0\s(I)
_oxford_diffrn_Wilson_B_factor 1.14
_oxford_diffrn_Wilson_scale 6.02
_oxford_refine_ls_scale 0.4171(3)
_oxford_structure_analysis_title 'eb6166 in P-1'
_cod_data_source_file ja0736616si20070712_055335_11.cif
_cod_data_source_block eb6166
_cod_original_sg_symbol_H-M 'P -1 '
_cod_database_code 4110015

loop_
_symmetry_equiv_pos_as_xyz
x,y,z
-x,-y,-z

loop_
_atom_site_label
_atom_site_type_symbol
_atom_site_fract_x
_atom_site_fract_y
_atom_site_fract_z
_atom_site_U_iso_or_equiv
_atom_site_occupancy
_atom_site_adp_type
_atom_site_refinement_flags_posn
_atom_site_disorder_assembly
_atom_site_disorder_group
Mn1 Mn 1.05036(2) 0.60763(2) 1.09418(2) 0.0138 1.0000 Uani . . .
Mn2 Mn 1.03900(2) 0.37577(3) 1.14599(2) 0.0147 1.0000 Uani . . .
Mn3 Mn 1.27711(2) 0.55321(3) 1.15385(2) 0.0149 1.0000 Uani . . .
O4 O 1.12169(11) 0.51595(11) 1.13672(10) 0.0149 1.0000 Uani . . .
O5 O 0.98839(11) 0.68786(11) 1.02436(10) 0.0158 1.0000 Uani . . .
C6 C 1.01024(17) 0.79950(17) 1.06368(15) 0.0170 1.0000 Uani . . .
C7 C 0.92545(18) 0.84817(18) 1.05602(16) 0.0201 1.0000 Uani . . .
C8 C 0.94293(19) 0.96124(18) 1.09383(17) 0.0233 1.0000 Uani . . .
C9 C 1.04581(19) 1.02864(18) 1.14102(17) 0.0246 1.0000 Uani . . .
C10 C 1.13091(19) 0.98168(18) 1.14720(17) 0.0232 1.0000 Uani . . .
C11 C 1.11681(17) 0.86702(17) 1.10878(15) 0.0175 1.0000 Uani . . .
C12 C 1.21248(17) 0.82260(17) 1.11257(15) 0.0180 1.0000 Uani . . .
N13 N 1.19775(14) 0.71930(14) 1.10840(12) 0.0159 1.0000 Uani . . .
O14 O 1.28875(11) 0.67994(12) 1.10607(11) 0.0181 1.0000 Uani . . .
C15 C 1.32703(19) 0.89751(19) 1.1158(2) 0.0302 1.0000 Uani . . .
C16 C 1.3431(3) 0.9252(3) 1.0221(3) 0.0623 1.0000 Uani . . .
O17 O 0.94518(12) 0.24490(12) 1.16031(11) 0.0190 1.0000 Uani . . .
C18 C 0.86432(17) 0.24773(17) 1.21615(15) 0.0182 1.0000 Uani . . .
C19 C 0.83826(19) 0.16735(19) 1.26529(17) 0.0247 1.0000 Uani . . .
C20 C 0.7568(2) 0.1655(2) 1.32511(19) 0.0323 1.0000 Uani . . .
C21 C 0.6984(2) 0.2436(2) 1.33758(19) 0.0329 1.0000 Uani . . .
C22 C 0.72154(19) 0.3226(2) 1.28951(17) 0.0257 1.0000 Uani . . .
C23 C 0.80400(17) 0.32773(17) 1.22776(15) 0.0185 1.0000 Uani . . .
C24 C 0.81946(17) 0.40962(17) 1.17381(15) 0.0173 1.0000 Uani . . .
N25 N 0.90465(13) 0.42367(14) 1.12749(12) 0.0150 1.0000 Uani . . .
O26 O 0.91192(11) 0.48943(11) 1.06543(10) 0.0157 1.0000 Uani . . .
C27 C 0.73623(17) 0.47390(19) 1.17205(16) 0.0217 1.0000 Uani . . .
C28 C 0.62698(19) 0.4026(2) 1.11058(17) 0.0296 1.0000 Uani . . .
O29 O 1.43251(11) 0.58654(12) 1.17632(11) 0.0191 1.0000 Uani . . .
C30 C 1.48387(17) 0.57760(17) 1.25501(15) 0.0180 1.0000 Uani . . .
C31 C 1.58490(18) 0.65599(18) 1.29672(17) 0.0228 1.0000 Uani . . .
C32 C 1.64517(19) 0.6501(2) 1.37569(17) 0.0272 1.0000 Uani . . .
C33 C 1.60517(19) 0.5641(2) 1.41520(17) 0.0267 1.0000 Uani . . .
C34 C 1.50558(18) 0.4854(2) 1.37524(17) 0.0256 1.0000 Uani . . .
C35 C 1.44209(17) 0.48980(18) 1.29546(16) 0.0200 1.0000 Uani . . .
C36 C 1.33744(18) 0.40227(18) 1.25681(16) 0.0220 1.0000 Uani . . .
N37 N 1.26372(14) 0.41896(14) 1.20235(13) 0.0168 1.0000 Uani . . .
O38 O 1.17022(11) 0.33212(12) 1.16459(11) 0.0192 1.0000 Uani . . .
C39 C 1.3138(2) 0.2944(2) 1.2836(2) 0.0374 1.0000 Uani . 1 1
C40 C 1.3885(2) 0.2266(2) 1.2424(2) 0.0486 1.0000 Uani . 1 1
O41 O 1.00091(12) 0.69368(12) 1.22322(11) 0.0223 1.0000 Uani . . .
C42 C 1.01989(17) 0.71345(17) 1.31289(16) 0.0189 1.0000 Uani . . .
O43 O 1.08462(13) 0.67685(13) 1.35511(11) 0.0250 1.0000 Uani . . .
C44 C 0.95935(17) 0.78620(17) 1.37446(16) 0.0192 1.0000 Uani . . .
C45 C 0.89904(19) 0.84238(19) 1.33529(17) 0.0255 1.0000 Uani . . .
C46 C 0.8438(2) 0.9091(2) 1.39346(19) 0.0310 1.0000 Uani . . .
C47 C 0.8476(2) 0.9209(2) 1.49073(19) 0.0295 1.0000 Uani . . .
C48 C 0.9083(2) 0.8652(2) 1.52921(18) 0.0300 1.0000 Uani . . .
C49 C 0.96477(19) 0.79857(19) 1.47224(16) 0.0258 1.0000 Uani . . .
C50 C 0.7850(2) 0.9919(2) 1.5534(2) 0.0465 1.0000 Uani . . .
O51 O 1.28267(12) 0.66612(12) 1.30194(11) 0.0226 1.0000 Uani . . .
C52 C 1.3541(2) 0.7783(2) 1.33165(18) 0.0303 1.0000 Uani . . .
C53 C 1.4000(3) 0.8128(3) 1.4352(2) 0.0477 1.0000 Uani . . .
O54 O 1.05425(13) 0.45635(12) 1.30348(11) 0.0232 1.0000 Uani . . .
C55 C 1.0640(2) 0.4146(2) 1.38355(17) 0.0294 1.0000 Uani . . .
C56 C 1.1576(2) 0.4905(2) 1.45777(19) 0.0404 1.0000 Uani . . .
O57 O 0.40756(14) 0.32012(14) 0.93100(13) 0.0348 1.0000 Uani . . .
C58 C 0.4062(2) 0.2138(2) 0.9404(2) 0.0366 1.0000 Uani . . .
C59 C 0.3665(2) 0.1224(2) 0.8481(2) 0.0425 1.0000 Uani . . .
O60 O 1.26950(12) 0.43408(13) 1.01280(11) 0.0234 1.0000 Uani . . .
H71 H 0.8596 0.8053 1.0236 0.0236 1.0000 Uiso R . .
H81 H 0.8853 0.9921 1.0871 0.0289 1.0000 Uiso R . .
H91 H 1.0602 1.1067 1.1675 0.0292 1.0000 Uiso R . .
H101 H 1.1975 1.0274 1.1786 0.0258 1.0000 Uiso R . .
H151 H 1.3400 0.9635 1.1700 0.0372 1.0000 Uiso R . .
H152 H 1.3824 0.8615 1.1298 0.0365 1.0000 Uiso R . .
H161 H 1.4171 0.9750 1.0266 0.1039 1.0000 Uiso R . .
H162 H 1.2894 0.9581 1.0061 0.1048 1.0000 Uiso R . .
H163 H 1.3379 0.8579 0.9708 0.1041 1.0000 Uiso R . .
H191 H 0.8766 0.1169 1.2565 0.0312 1.0000 Uiso R . .
H201 H 0.7391 0.1118 1.3580 0.0424 1.0000 Uiso R . .
H211 H 0.6431 0.2428 1.3780 0.0441 1.0000 Uiso R . .
H221 H 0.6810 0.3746 1.2974 0.0325 1.0000 Uiso R . .
H271 H 0.7248 0.5043 1.2381 0.0274 1.0000 Uiso R . .
H272 H 0.7675 0.5360 1.1485 0.0274 1.0000 Uiso R . .
H281 H 0.5793 0.4487 1.1096 0.0468 1.0000 Uiso R . .
H282 H 0.5905 0.3427 1.1364 0.0454 1.0000 Uiso R . .
H283 H 0.6376 0.3694 1.0442 0.0453 1.0000 Uiso R . .
H311 H 1.6106 0.7123 1.2702 0.0271 1.0000 Uiso R . .
H321 H 1.7107 0.7038 1.4018 0.0304 1.0000 Uiso R . .
H331 H 1.6420 0.5603 1.4677 0.0319 1.0000 Uiso R . .
H341 H 1.4774 0.4288 1.4038 0.0319 1.0000 Uiso R . .
H391 H 1.3185 0.3012 1.3537 0.0465 1.0000 Uiso R 1 1
H392 H 1.2384 0.2499 1.2706 0.0439 1.0000 Uiso R 1 1
H401 H 1.3728 0.1589 1.2678 0.0714 1.0000 Uiso R 1 1
H402 H 1.4673 0.2739 1.2636 0.0720 1.0000 Uiso R 1 1
H403 H 1.3687 0.2042 1.1695 0.0717 1.0000 Uiso R 1 1
H451 H 0.8971 0.8346 1.2710 0.0309 1.0000 Uiso R . .
H461 H 0.8017 0.9453 1.3668 0.0383 1.0000 Uiso R . .
H481 H 0.9101 0.8718 1.5931 0.0331 1.0000 Uiso R . .
H491 H 1.0058 0.7607 1.4997 0.0318 1.0000 Uiso R . .
H501 H 0.8091 1.0086 1.6202 0.0672 1.0000 Uiso R . .
H502 H 0.7952 1.0600 1.5394 0.0669 1.0000 Uiso R . .
H503 H 0.7090 0.9534 1.5408 0.0667 1.0000 Uiso R . .
H521 H 1.4157 0.7815 1.2910 0.0340 1.0000 Uiso R . .
H522 H 1.3130 0.8289 1.3199 0.0332 1.0000 Uiso R . .
H531 H 1.4488 0.8886 1.4524 0.0671 1.0000 Uiso R . .
H532 H 1.4413 0.7619 1.4434 0.0658 1.0000 Uiso R . .
H533 H 1.3398 0.8093 1.4745 0.0658 1.0000 Uiso R . .
H551 H 1.0777 0.3419 1.3581 0.0361 1.0000 Uiso R . .
H552 H 0.9957 0.4035 1.4117 0.0370 1.0000 Uiso R . .
H561 H 1.1610 0.4589 1.5109 0.0616 1.0000 Uiso R . .
H562 H 1.2287 0.5005 1.4326 0.0612 1.0000 Uiso R . .
H563 H 1.1432 0.5651 1.4824 0.0601 1.0000 Uiso R . .
H581 H 0.4802 0.2169 0.9653 0.0454 1.0000 Uiso R . .
H582 H 0.3591 0.1991 0.9876 0.0459 1.0000 Uiso R . .
H591 H 0.3578 0.0513 0.8604 0.0628 1.0000 Uiso R . .
H592 H 0.4203 0.1322 0.8010 0.0615 1.0000 Uiso R . .
H593 H 0.2966 0.1257 0.8232 0.0618 1.0000 Uiso R . .
H9 H 1.0582 0.5217 1.3239 0.0331 1.0000 Uiso R . .
H19 H 0.4601 0.3463 0.9052 0.0538 1.0000 Uiso R . .
H28 H 1.2237 0.6686 1.3139 0.0324 1.0000 Uiso R . .
H40 H 1.3093 0.4000 0.9892 0.0349 1.0000 Uiso R . .
H58 H 1.2054 0.4041 0.9887 0.0348 1.0000 Uiso R . .

loop_
_atom_site_aniso_label
_atom_site_aniso_U_11
_atom_site_aniso_U_22
_atom_site_aniso_U_33
_atom_site_aniso_U_23
_atom_site_aniso_U_13
_atom_site_aniso_U_12
Mn1 0.01186(15) 0.01306(15) 0.01663(16) 0.00450(12) -0.00006(12) 0.00385(12)
Mn2 0.01164(15) 0.01410(16) 0.01891(17) 0.00588(13) 0.00067(12) 0.00380(12)
Mn3 0.01113(15) 0.01502(16) 0.01897(17) 0.00562(13) 0.00051(12) 0.00424(12)
O4 0.0120(7) 0.0151(7) 0.0185(7) 0.0061(6) 0.0007(6) 0.0042(6)
O5 0.0180(7) 0.0130(7) 0.0158(7) 0.0031(6) -0.0012(6) 0.0050(6)
C6 0.0211(11) 0.0153(10) 0.0152(10) 0.0049(8) 0.0026(8) 0.0057(9)
C7 0.0180(11) 0.0210(11) 0.0212(11) 0.0054(9) 0.0000(9) 0.0067(9)
C8 0.0235(12) 0.0226(11) 0.0271(12) 0.0064(10) 0.0028(10) 0.0129(10)
C9 0.0302(13) 0.0137(10) 0.0289(13) 0.0029(9) 0.0019(10) 0.0084(9)
C10 0.0203(11) 0.0160(11) 0.0299(13) 0.0042(9) -0.0005(9) 0.0027(9)
C11 0.0168(10) 0.0157(10) 0.0208(11) 0.0059(9) 0.0031(8) 0.0050(8)
C12 0.0155(10) 0.0165(10) 0.0206(11) 0.0038(9) 0.0018(8) 0.0042(8)
N13 0.0142(9) 0.0165(9) 0.0174(9) 0.0040(7) 0.0018(7) 0.0059(7)
O14 0.0134(7) 0.0190(7) 0.0258(8) 0.0090(6) 0.0049(6) 0.0083(6)
C15 0.0184(11) 0.0186(11) 0.0551(17) 0.0126(11) 0.0040(11) 0.0058(9)
C16 0.0369(17) 0.079(2) 0.095(3) 0.062(2) 0.0319(18) 0.0155(17)
O17 0.0171(7) 0.0156(7) 0.0264(8) 0.0080(6) 0.0073(6) 0.0054(6)
C18 0.0157(10) 0.0189(11) 0.0190(11) 0.0064(9) 0.0021(8) 0.0024(8)
C19 0.0271(12) 0.0214(11) 0.0302(13) 0.0118(10) 0.0064(10) 0.0098(10)
C20 0.0377(14) 0.0322(14) 0.0374(15) 0.0217(12) 0.0164(12) 0.0134(12)
C21 0.0319(14) 0.0415(15) 0.0364(15) 0.0224(12) 0.0193(11) 0.0151(12)
C22 0.0265(12) 0.0318(13) 0.0255(13) 0.0125(10) 0.0085(10) 0.0147(10)
C23 0.0179(10) 0.0188(11) 0.0180(11) 0.0053(9) 0.0014(8) 0.0040(9)
C24 0.0150(10) 0.0163(10) 0.0183(11) 0.0025(9) -0.0015(8) 0.0037(8)
N25 0.0132(8) 0.0142(8) 0.0177(9) 0.0060(7) -0.0002(7) 0.0032(7)
O26 0.0146(7) 0.0164(7) 0.0171(7) 0.0078(6) 0.0002(6) 0.0038(6)
C27 0.0203(11) 0.0265(12) 0.0240(12) 0.0107(10) 0.0077(9) 0.0123(9)
C28 0.0204(12) 0.0448(15) 0.0274(13) 0.0124(12) 0.0052(10) 0.0134(11)
O29 0.0121(7) 0.0231(8) 0.0243(8) 0.0093(7) 0.0010(6) 0.0062(6)
C30 0.0132(10) 0.0202(11) 0.0207(11) 0.0031(9) 0.0018(8) 0.0082(9)
C31 0.0168(11) 0.0214(11) 0.0295(13) 0.0065(10) 0.0021(9) 0.0054(9)
C32 0.0185(11) 0.0274(13) 0.0280(13) -0.0009(10) -0.0037(10) 0.0043(10)
C33 0.0215(12) 0.0376(14) 0.0205(12) 0.0069(10) -0.0046(9) 0.0101(10)
C34 0.0204(11) 0.0310(13) 0.0279(13) 0.0128(11) 0.0012(10) 0.0072(10)
C35 0.0157(10) 0.0208(11) 0.0226(12) 0.0050(9) -0.0007(9) 0.0055(9)
C36 0.0188(11) 0.0218(11) 0.0265(12) 0.0101(10) -0.0026(9) 0.0056(9)
N37 0.0131(8) 0.0155(9) 0.0211(10) 0.0050(7) 0.0017(7) 0.0031(7)
O38 0.0124(7) 0.0150(7) 0.0278(8) 0.0051(6) -0.0025(6) 0.0021(6)
C39 0.0253(13) 0.0313(14) 0.0556(18) 0.0213(13) -0.0149(12) 0.0026(11)
C40 0.0447(17) 0.0334(15) 0.065(2) 0.0128(15) -0.0008(15) 0.0098(13)
O41 0.0258(8) 0.0228(8) 0.0193(8) 0.0041(7) 0.0044(7) 0.0103(7)
C42 0.0176(10) 0.0132(10) 0.0235(12) 0.0037(9) 0.0032(9) 0.0019(8)
O43 0.0266(9) 0.0265(9) 0.0250(9) 0.0064(7) 0.0037(7) 0.0142(7)
C44 0.0173(10) 0.0144(10) 0.0220(12) 0.0016(9) 0.0046(9) 0.0016(8)
C45 0.0286(13) 0.0234(12) 0.0257(13) 0.0064(10) 0.0055(10) 0.0097(10)
C46 0.0276(13) 0.0256(13) 0.0437(16) 0.0112(11) 0.0053(11) 0.0131(11)
C47 0.0223(12) 0.0237(12) 0.0368(15) -0.0016(11) 0.0106(10) 0.0065(10)
C48 0.0280(13) 0.0334(14) 0.0217(12) -0.0005(11) 0.0061(10) 0.0057(11)
C49 0.0253(12) 0.0275(12) 0.0237(12) 0.0057(10) 0.0025(10) 0.0080(10)
C50 0.0375(16) 0.0388(16) 0.057(2) -0.0020(14) 0.0176(14) 0.0148(13)
O51 0.0172(8) 0.0219(8) 0.0263(9) 0.0033(7) 0.0034(6) 0.0052(6)
C52 0.0310(13) 0.0258(13) 0.0293(14) 0.0023(10) 0.0040(11) 0.0059(11)
C53 0.0487(18) 0.0466(18) 0.0364(17) -0.0010(14) -0.0053(14) 0.0100(15)
O54 0.0318(9) 0.0183(8) 0.0192(8) 0.0055(6) -0.0007(7) 0.0075(7)
C55 0.0342(14) 0.0343(14) 0.0228(13) 0.0137(11) 0.0027(10) 0.0097(11)
C56 0.0407(16) 0.0564(18) 0.0266(14) 0.0156(13) -0.0048(12) 0.0158(14)
O57 0.0278(9) 0.0352(10) 0.0460(11) 0.0132(9) 0.0170(8) 0.0132(8)
C58 0.0300(14) 0.0429(16) 0.0395(16) 0.0153(13) 0.0068(12) 0.0111(12)
C59 0.0442(17) 0.0343(15) 0.0457(18) 0.0130(13) 0.0013(13) 0.0047(13)
O60 0.0194(8) 0.0278(8) 0.0228(8) 0.0028(7) 0.0017(6) 0.0113(7)

loop_
_atom_type_symbol
_atom_type_scat_dispersion_real
_atom_type_scat_dispersion_imag
_atom_type_scat_Cromer_Mann_a1
_atom_type_scat_Cromer_Mann_b1
_atom_type_scat_Cromer_Mann_a2
_atom_type_scat_Cromer_Mann_b2
_atom_type_scat_Cromer_Mann_a3
_atom_type_scat_Cromer_Mann_b3
_atom_type_scat_Cromer_Mann_a4
_atom_type_scat_Cromer_Mann_b4
_atom_type_scat_Cromer_Mann_c
_atom_type_scat_source
C 0.0033 0.0016 2.3100 20.8439 1.0200 10.2075 1.5886 0.5687 0.8650 51.6512 0.2156 'International Tables Vol C 4.2.6.8 and 6.1.1.4'
H 0.0000 0.0000 0.4930 10.5109 0.3229 26.1257 0.1402 3.1424 0.0408 57.7998 0.0030 'International Tables Vol C 4.2.6.8 and 6.1.1.4'
N 0.0061 0.0033 12.2126 0.0057 3.1322 9.8933 2.0125 28.9975 1.1663 0.5826 -11.5290 'International Tables Vol C 4.2.6.8 and 6.1.1.4'
O 0.0106 0.0060 3.0485 13.2771 2.2868 5.7011 1.5463 0.3239 0.8670 32.9089 0.2508 'International Tables Vol C 4.2.6.8 and 6.1.1.4'
Mn 0.3368 0.7283 11.2819 5.3409 7.3573 0.3432 3.0193 17.8674 2.2441 83.7543 1.0896 'International Tables Vol C 4.2.6.8 and 6.1.1.4'

loop_
_geom_angle_atom_site_label_1
_geom_angle_site_symmetry_1
_geom_angle_atom_site_label_2
_geom_angle_atom_site_label_3
_geom_angle_site_symmetry_3
_geom_angle
_geom_angle_publ_flag
O26 2_767 Mn1 Mn1 2_767 36.32(3) yes
O26 2_767 Mn1 Mn2 . 85.44(3) yes
Mn1 2_767 Mn1 Mn2 . 69.117(11) yes
O26 2_767 Mn1 Mn3 . 79.94(3) yes
Mn1 2_767 Mn1 Mn3 . 98.842(13) yes
Mn2 . Mn1 Mn3 . 59.699(9) yes
O26 2_767 Mn1 O4 . 84.03(5) yes
Mn1 2_767 Mn1 O4 . 85.40(4) yes
Mn2 . Mn1 O4 . 29.93(4) yes
Mn3 . Mn1 O4 . 29.95(4) yes
O26 2_767 Mn1 O5 . 83.44(5) yes
Mn1 2_767 Mn1 O5 . 85.55(4) yes
Mn2 . Mn1 O5 . 149.66(4) yes
Mn3 . Mn1 O5 . 144.30(4) yes
O4 . Mn1 O5 . 167.36(6) yes
O26 2_767 Mn1 N13 . 87.92(6) yes
Mn1 2_767 Mn1 N13 . 124.24(5) yes
Mn2 . Mn1 N13 . 118.90(5) yes
Mn3 . Mn1 N13 . 59.32(5) yes
O4 . Mn1 N13 . 88.96(6) yes
O26 2_767 Mn1 O26 . 85.03(5) yes
Mn1 2_767 Mn1 O26 . 48.71(4) yes
Mn2 . Mn1 O26 . 60.09(4) yes
Mn3 . Mn1 O26 . 118.70(4) yes
O4 . Mn1 O26 . 89.83(6) yes
O26 2_767 Mn1 O41 . 173.11(5) yes
Mn1 2_767 Mn1 O41 . 139.92(4) yes
Mn2 . Mn1 O41 . 98.09(4) yes
Mn3 . Mn1 O41 . 106.95(4) yes
O4 . Mn1 O41 . 101.98(6) yes
O5 . Mn1 N13 . 88.84(6) yes
O5 . Mn1 O26 . 90.82(6) yes
N13 . Mn1 O26 . 172.94(7) yes
O5 . Mn1 O41 . 90.62(6) yes
N13 . Mn1 O41 . 95.48(6) yes
O26 . Mn1 O41 . 91.58(6) yes
O5 2_767 Mn2 Mn1 . 78.92(3) yes
O5 2_767 Mn2 Mn3 . 93.39(3) yes
Mn1 . Mn2 Mn3 . 59.900(9) yes
O5 2_767 Mn2 O4 . 87.87(5) yes
Mn1 . Mn2 O4 . 29.68(4) yes
Mn3 . Mn2 O4 . 30.41(4) yes
O5 2_767 Mn2 O17 . 94.36(6) yes
Mn1 . Mn2 O17 . 145.15(5) yes
Mn3 . Mn2 O17 . 154.90(5) yes
O4 . Mn2 O17 . 173.59(6) yes
O5 2_767 Mn2 N25 . 82.81(6) yes
Mn1 . Mn2 N25 . 57.93(5) yes
Mn3 . Mn2 N25 . 117.26(5) yes
O4 . Mn2 N25 . 86.90(6) yes
O17 . Mn2 N25 . 87.41(7) yes
O5 2_767 Mn2 O38 . 97.53(6) yes
Mn1 . Mn2 O38 . 121.21(4) yes
Mn3 . Mn2 O38 . 61.83(4) yes
O4 . Mn2 O38 . 92.19(6) yes
O17 . Mn2 O38 . 93.47(6) yes
O5 2_767 Mn2 O54 . 171.24(5) yes
Mn1 . Mn2 O54 . 93.16(4) yes
Mn3 . Mn2 O54 . 85.72(4) yes
O4 . Mn2 O54 . 86.97(6) yes
O17 . Mn2 O54 . 90.04(6) yes
N25 . Mn2 O38 . 179.02(7) yes
N25 . Mn2 O54 . 89.85(6) yes
O38 . Mn2 O54 . 89.74(6) yes
Mn2 . Mn3 Mn1 . 60.401(9) yes
Mn2 . Mn3 O4 . 30.65(4) yes
Mn1 . Mn3 O4 . 29.93(4) yes
Mn2 . Mn3 O14 . 121.32(4) yes
Mn1 . Mn3 O14 . 61.54(4) yes
O4 . Mn3 O14 . 91.41(6) yes
Mn2 . Mn3 O29 . 146.78(5) yes
Mn1 . Mn3 O29 . 152.80(5) yes
O4 . Mn3 O29 . 176.84(6) yes
O14 . Mn3 O29 . 91.44(6) yes
Mn2 . Mn3 N37 . 58.21(5) yes
Mn1 . Mn3 N37 . 118.09(5) yes
O4 . Mn3 N37 . 88.20(6) yes
O14 . Mn3 N37 . 179.26(7) yes
O29 . Mn3 N37 . 88.96(6) yes
Mn2 . Mn3 O51 . 97.59(4) yes
Mn1 . Mn3 O51 . 87.92(4) yes
O4 . Mn3 O51 . 90.68(6) yes
O14 . Mn3 O51 . 88.09(6) yes
O29 . Mn3 O51 . 88.07(6) yes
Mn2 . Mn3 O60 . 80.22(4) yes
Mn1 . Mn3 O60 . 93.37(4) yes
O4 . Mn3 O60 . 88.80(6) yes
O14 . Mn3 O60 . 95.42(6) yes
O29 . Mn3 O60 . 92.27(6) yes
N37 . Mn3 O51 . 92.54(6) yes
N37 . Mn3 O60 . 83.94(6) yes
O51 . Mn3 O60 . 176.46(6) yes
Mn2 . O4 Mn3 . 118.94(7) yes
Mn2 . O4 Mn1 . 120.39(7) yes
Mn3 . O4 Mn1 . 120.12(7) yes
Mn2 2_767 O5 Mn1 . 119.34(6) yes
Mn2 2_767 O5 C6 . 115.51(12) yes
Mn1 . O5 C6 . 117.78(12) yes
O5 . C6 C7 . 118.36(19) yes
O5 . C6 C11 . 121.82(18) yes
C7 . C6 C11 . 119.79(19) yes
C6 . C7 C8 . 121.0(2) yes
C6 . C7 H71 . 119.0 no
C8 . C7 H71 . 119.9 no
C7 . C8 C9 . 120.2(2) yes
C7 . C8 H81 . 119.5 no
C9 . C8 H81 . 120.3 no
C8 . C9 C10 . 119.2(2) yes
C8 . C9 H91 . 122.0 no
C10 . C9 H91 . 118.8 no
C9 . C10 C11 . 122.3(2) yes
C9 . C10 H101 . 117.7 no
C11 . C10 H101 . 120.0 no
C6 . C11 C10 . 117.43(19) yes
C6 . C11 C12 . 122.73(18) yes
C10 . C11 C12 . 119.78(19) yes
C11 . C12 N13 . 120.30(19) yes
C11 . C12 C15 . 119.11(18) yes
N13 . C12 C15 . 120.50(19) yes
Mn1 . N13 C12 . 124.96(14) yes
Mn1 . N13 O14 . 116.61(12) yes
C12 . N13 O14 . 118.22(17) yes
N13 . O14 Mn3 . 116.26(11) yes
C12 . C15 C16 . 111.5(2) yes
C12 . C15 H151 . 108.9 no
C16 . C15 H151 . 112.3 no
C12 . C15 H152 . 109.7 no
C16 . C15 H152 . 109.6 no
H151 . C15 H152 . 104.5 no
C15 . C16 H161 . 109.9 no
C15 . C16 H162 . 111.2 no
H161 . C16 H162 . 109.9 no
C15 . C16 H163 . 109.8 no
H161 . C16 H163 . 106.9 no
H162 . C16 H163 . 108.9 no
Mn2 . O17 C18 . 121.26(13) yes
O17 . C18 C19 . 117.80(19) yes
O17 . C18 C23 . 123.30(19) yes
C19 . C18 C23 . 118.9(2) yes
C18 . C19 C20 . 121.3(2) yes
C18 . C19 H191 . 117.6 no
C20 . C19 H191 . 121.1 no
C19 . C20 C21 . 120.2(2) yes
C19 . C20 H201 . 121.5 no
C21 . C20 H201 . 118.3 no
C20 . C21 C22 . 119.7(2) yes
C20 . C21 H211 . 120.7 no
C22 . C21 H211 . 119.7 no
C21 . C22 C23 . 122.1(2) yes
C21 . C22 H221 . 119.4 no
C23 . C22 H221 . 118.5 no
C18 . C23 C22 . 117.8(2) yes
C18 . C23 C24 . 122.82(19) yes
C22 . C23 C24 . 119.24(19) yes
C23 . C24 N25 . 118.48(18) yes
C23 . C24 C27 . 119.98(18) yes
N25 . C24 C27 . 121.53(19) yes
Mn2 . N25 C24 . 126.61(14) yes
Mn2 . N25 O26 . 114.17(11) yes
C24 . N25 O26 . 118.80(16) yes
N25 . O26 Mn1 2_767 111.37(10) yes
N25 . O26 Mn1 . 112.11(10) yes
Mn1 2_767 O26 Mn1 . 94.97(5) yes
C24 . C27 C28 . 112.78(19) yes
C24 . C27 H271 . 107.0 no
C28 . C27 H271 . 111.0 no
C24 . C27 H272 . 109.1 no
C28 . C27 H272 . 109.7 no
H271 . C27 H272 . 107.0 no
C27 . C28 H281 . 108.8 no
C27 . C28 H282 . 111.2 no
H281 . C28 H282 . 108.9 no
C27 . C28 H283 . 111.9 no
H281 . C28 H283 . 107.7 no
H282 . C28 H283 . 108.2 no
Mn3 . O29 C30 . 122.16(13) yes
O29 . C30 C31 . 118.38(19) yes
O29 . C30 C35 . 122.83(19) yes
C31 . C30 C35 . 118.74(19) yes
C30 . C31 C32 . 122.0(2) yes
C30 . C31 H311 . 117.8 no
C32 . C31 H311 . 120.2 no
C31 . C32 C33 . 119.6(2) yes
C31 . C32 H321 . 119.6 no
C33 . C32 H321 . 120.8 no
C32 . C33 C34 . 119.6(2) yes
C32 . C33 H331 . 120.8 no
C34 . C33 H331 . 119.6 no
C33 . C34 C35 . 122.1(2) yes
C33 . C34 H341 . 119.2 no
C35 . C34 H341 . 118.6 no
C30 . C35 C34 . 118.0(2) yes
C30 . C35 C36 . 123.30(19) yes
C34 . C35 C36 . 118.7(2) yes
C35 . C36 N37 . 119.74(19) yes
C35 . C36 C39 . 120.24(19) yes
N37 . C36 C39 . 120.0(2) yes
Mn3 . N37 C36 . 127.40(15) yes
Mn3 . N37 O38 . 115.26(12) yes
C36 . N37 O38 . 116.97(17) yes
N37 . O38 Mn2 . 114.55(11) yes
C36 . C39 C40 . 111.8(2) yes
C36 . C39 H391 . 116.5 no
C40 . C39 H391 . 106.7 no
C36 . C39 H392 . 115.9 no
C40 . C39 H392 . 110.8 no
H391 . C39 H392 . 93.6 no
C39 . C40 H401 . 107.7 no
C39 . C40 H402 . 108.4 no
H401 . C40 H402 . 110.8 no
C39 . C40 H403 . 105.7 no
H401 . C40 H403 . 111.9 no
H402 . C40 H403 . 112.1 no
Mn1 . O41 C42 . 140.26(14) yes
O41 . C42 O43 . 125.5(2) yes
O41 . C42 C44 . 117.13(19) yes
O43 . C42 C44 . 117.4(2) yes
C42 . C44 C45 . 121.0(2) yes
C42 . C44 C49 . 119.8(2) yes
C45 . C44 C49 . 119.1(2) yes
C44 . C45 C46 . 120.1(2) yes
C44 . C45 H451 . 118.3 no
C46 . C45 H451 . 121.6 no
C45 . C46 C47 . 121.2(2) yes
C45 . C46 H461 . 120.1 no
C47 . C46 H461 . 118.7 no
C46 . C47 C48 . 118.3(2) yes
C46 . C47 C50 . 120.9(2) yes
C48 . C47 C50 . 120.7(2) yes
C47 . C48 C49 . 121.3(2) yes
C47 . C48 H481 . 118.6 no
C49 . C48 H481 . 120.0 no
C48 . C49 C44 . 119.9(2) yes
C48 . C49 H491 . 120.2 no
C44 . C49 H491 . 119.8 no
C47 . C50 H501 . 112.3 no
C47 . C50 H502 . 110.6 no
H501 . C50 H502 . 107.4 no
C47 . C50 H503 . 108.7 no
H501 . C50 H503 . 109.2 no
H502 . C50 H503 . 108.6 no
Mn3 . O51 C52 . 120.87(13) yes
Mn3 . O51 H28 . 111.6 no
C52 . O51 H28 . 107.5 no
O51 . C52 C53 . 111.4(2) yes
O51 . C52 H521 . 107.7 no
C53 . C52 H521 . 109.9 no
O51 . C52 H522 . 109.5 no
C53 . C52 H522 . 110.3 no
H521 . C52 H522 . 108.1 no
C52 . C53 H531 . 109.0 no
C52 . C53 H532 . 107.7 no
H531 . C53 H532 . 110.2 no
C52 . C53 H533 . 109.7 no
H531 . C53 H533 . 109.9 no
H532 . C53 H533 . 110.3 no
Mn2 . O54 C55 . 131.62(14) yes
Mn2 . O54 H9 . 120.3 no
C55 . O54 H9 . 108.0 no
O54 . C55 C56 . 111.6(2) yes
O54 . C55 H551 . 106.3 no
C56 . C55 H551 . 109.8 no
O54 . C55 H552 . 110.6 no
C56 . C55 H552 . 110.0 no
H551 . C55 H552 . 108.4 no
C55 . C56 H561 . 108.8 no
C55 . C56 H562 . 112.3 no
H561 . C56 H562 . 108.5 no
C55 . C56 H563 . 109.0 no
H561 . C56 H563 . 108.9 no
H562 . C56 H563 . 109.3 no
C58 . O57 H19 . 112.7 no
O57 . C58 C59 . 112.9(2) yes
O57 . C58 H581 . 108.8 no
C59 . C58 H581 . 110.6 no
O57 . C58 H582 . 108.0 no
C59 . C58 H582 . 109.7 no
H581 . C58 H582 . 106.7 no
C58 . C59 H591 . 109.3 no
C58 . C59 H592 . 110.1 no
H591 . C59 H592 . 110.3 no
C58 . C59 H593 . 108.2 no
H591 . C59 H593 . 109.5 no
H592 . C59 H593 . 109.4 no
Mn3 . O60 H40 . 133.8 no
Mn3 . O60 H58 . 110.4 no
H40 . O60 H58 . 111.8 no

loop_
_geom_bond_atom_site_label_1
_geom_bond_atom_site_label_2
_geom_bond_site_symmetry_2
_geom_bond_distance
_geom_bond_publ_flag
Mn1 O26 2_767 2.4634(14) yes
Mn1 Mn1 2_767 3.2663(6) yes
Mn1 Mn2 . 3.2735(4) yes
Mn1 Mn3 . 3.2571(4) yes
Mn1 O4 . 1.8788(13) yes
Mn1 O5 . 1.9150(14) yes
Mn1 N13 . 2.0002(17) yes
Mn1 O26 . 1.9420(14) yes
Mn1 O41 . 2.1259(15) yes
Mn2 O5 2_767 2.3744(14) yes
Mn2 Mn3 . 3.2504(4) yes
Mn2 O4 . 1.8936(14) yes
Mn2 O17 . 1.8724(14) yes
Mn2 N25 . 1.9840(16) yes
Mn2 O38 . 1.9160(14) yes
Mn2 O54 . 2.2283(15) yes
Mn3 O4 . 1.8799(13) yes
Mn3 O14 . 1.9318(14) yes
Mn3 O29 . 1.8864(14) yes
Mn3 N37 . 2.0265(17) yes
Mn3 O51 . 2.2464(15) yes
Mn3 O60 . 2.1967(15) yes
O5 C6 . 1.357(2) yes
C6 C7 . 1.393(3) yes
C6 C11 . 1.414(3) yes
C7 C8 . 1.378(3) yes
C7 H71 . 0.897 no
C8 C9 . 1.387(3) yes
C8 H81 . 0.931 no
C9 C10 . 1.378(3) yes
C9 H91 . 0.948 no
C10 C11 . 1.405(3) yes
C10 H101 . 0.908 no
C11 C12 . 1.473(3) yes
C12 N13 . 1.292(3) yes
C12 C15 . 1.508(3) yes
N13 O14 . 1.372(2) yes
C15 C16 . 1.513(4) yes
C15 H151 . 0.968 no
C15 H152 . 0.979 no
C16 H161 . 0.975 no
C16 H162 . 0.944 no
C16 H163 . 0.971 no
O17 C18 . 1.336(2) yes
C18 C19 . 1.401(3) yes
C18 C23 . 1.422(3) yes
C19 C20 . 1.378(3) yes
C19 H191 . 0.899 no
C20 C21 . 1.383(3) yes
C20 H201 . 0.936 no
C21 C22 . 1.374(3) yes
C21 H211 . 0.934 no
C22 C23 . 1.407(3) yes
C22 H221 . 0.937 no
C23 C24 . 1.467(3) yes
C24 N25 . 1.294(3) yes
C24 C27 . 1.507(3) yes
N25 O26 . 1.395(2) yes
C27 C28 . 1.527(3) yes
C27 H271 . 0.970 no
C27 H272 . 0.961 no
C28 H281 . 0.957 no
C28 H282 . 0.973 no
C28 H283 . 0.979 no
O29 C30 . 1.339(2) yes
C30 C31 . 1.396(3) yes
C30 C35 . 1.418(3) yes
C31 C32 . 1.381(3) yes
C31 H311 . 0.912 no
C32 C33 . 1.386(3) yes
C32 H321 . 0.917 no
C33 C34 . 1.380(3) yes
C33 H331 . 0.897 no
C34 C35 . 1.405(3) yes
C34 H341 . 0.941 no
C35 C36 . 1.468(3) yes
C36 N37 . 1.294(3) yes
C36 C39 . 1.516(3) yes
N37 O38 . 1.371(2) yes
C39 C40 . 1.493(4) yes
C39 H391 . 1.000 no
C39 H392 . 0.956 no
C40 H401 . 1.023 no
C40 H402 . 1.006 no
C40 H403 . 1.022 no
O41 C42 . 1.261(3) yes
C42 O43 . 1.261(3) yes
C42 C44 . 1.506(3) yes
C44 C45 . 1.385(3) yes
C44 C49 . 1.388(3) yes
C45 C46 . 1.390(3) yes
C45 H451 . 0.914 no
C46 C47 . 1.382(4) yes
C46 H461 . 0.930 no
C47 C48 . 1.378(4) yes
C47 C50 . 1.518(3) yes
C48 C49 . 1.392(3) yes
C48 H481 . 0.911 no
C49 H491 . 0.945 no
C50 H501 . 0.955 no
C50 H502 . 0.940 no
C50 H503 . 0.942 no
O51 C52 . 1.437(3) yes
O51 H28 . 0.778 no
C52 C53 . 1.494(4) yes
C52 H521 . 0.997 no
C52 H522 . 0.981 no
C53 H531 . 0.975 no
C53 H532 . 0.972 no
C53 H533 . 0.972 no
O54 C55 . 1.428(3) yes
O54 H9 . 0.809 no
C55 C56 . 1.496(3) yes
C55 H551 . 0.983 no
C55 H552 . 0.965 no
C56 H561 . 0.975 no
C56 H562 . 0.976 no
C56 H563 . 1.007 no
O57 C58 . 1.423(3) yes
O57 H19 . 0.818 no
C58 C59 . 1.496(4) yes
C58 H581 . 0.974 no
C58 H582 . 0.955 no
C59 H591 . 0.969 no
C59 H592 . 0.997 no
C59 H593 . 0.956 no
O60 H40 . 0.785 no
O60 H58 . 0.815 no

loop_
_geom_hbond_atom_site_label_D
_geom_hbond_atom_site_label_H
_geom_hbond_atom_site_label_A
_geom_hbond_site_symmetry_A
_geom_hbond_angle_DHA
_geom_hbond_distance_DH
_geom_hbond_distance_HA
_geom_hbond_distance_DA
_geom_hbond_publ_flag
O54 H9 O43 . 170 0.81 1.88 2.680(2) yes
O57 H19 O29 2_767 169 0.82 2.03 2.834(2) yes
O51 H28 O43 . 175 0.78 1.90 2.677(2) yes
O60 H40 O57 1_655 179 0.78 1.91 2.691(2) yes
